data_4315249
loop_
_publ_author_name
'Elena V. Mutseneck'
'Susanne Bieller'
'Michael Bolte'
'Hans-Wolfram Lerner'
'Matthias Wagner'

_publ_section_title
;
 Fourth Generation Scorpionates: Coordination Behavior of a New Class of
 Conformationally Flexible Mixed-Donor (Pyrazol-1-yl)borates
;
_journal_name_full 'Inorganic Chemistry'
_journal_page_first 3540
_journal_page_last 3552
_journal_paper_doi 10.1021/ic100104t
_journal_volume 49
_journal_year 2010
_chemical_formula_sum 'C22 H23 B2 Cl2 Co N7'
_chemical_formula_weight 536.92
_chemical_name_systematic ?
_space_group_IT_number 2
_symmetry_cell_setting triclinic
_symmetry_space_group_name_Hall '-P 1'
_symmetry_space_group_name_H-M 'P -1'
_atom_sites_solution_hydrogens geom
_atom_sites_solution_primary direct
_atom_sites_solution_secondary difmap
_audit_creation_method SHELXL-97
_cell_angle_alpha 96.443(7)
_cell_angle_beta 105.370(7)
_cell_angle_gamma 96.724(8)
_cell_formula_units_Z 2
_cell_length_a 9.2228(9)
_cell_length_b 9.9006(9)
_cell_length_c 14.4611(13)
_cell_measurement_reflns_used 13171
_cell_measurement_temperature 173(2)
_cell_measurement_theta_max 25.7
_cell_measurement_theta_min 3.8
_cell_volume 1250.2(2)
_computing_cell_refinement 'X-Area (Stoe & Cie, 2001)'
_computing_data_collection 'X-Area (Stoe & Cie, 2001)'
_computing_data_reduction 'X-Area (Stoe & Cie, 2001)'
_computing_molecular_graphics 'XP in SHELXTL-Plus (Sheldrick, 1991)'
_computing_structure_refinement 'SHELXL-97 (Sheldrick, 1997)'
_computing_structure_solution 'SHELXS-97 (Sheldrick, 1990)'
_diffrn_ambient_temperature 173(2)
_diffrn_measured_fraction_theta_full 0.997
_diffrn_measured_fraction_theta_max 0.992
_diffrn_measurement_device_type 'STOE IPDS II two-circle-diffractometer'
_diffrn_measurement_method \w
_diffrn_radiation_monochromator graphite
_diffrn_radiation_source 'fine-focus sealed tube'
_diffrn_radiation_type MoK\a
_diffrn_radiation_wavelength 0.71073
_diffrn_reflns_av_R_equivalents 0.0719
_diffrn_reflns_av_sigmaI/netI 0.0592
_diffrn_reflns_limit_h_max 11
_diffrn_reflns_limit_h_min -11
_diffrn_reflns_limit_k_max 11
_diffrn_reflns_limit_k_min -12
_diffrn_reflns_limit_l_max 17
_diffrn_reflns_limit_l_min -17
_diffrn_reflns_number 18031
_diffrn_reflns_theta_full 25.00
_diffrn_reflns_theta_max 25.63
_diffrn_reflns_theta_min 3.78
_diffrn_standards_number 0
_exptl_absorpt_coefficient_mu 0.925
_exptl_absorpt_correction_T_max 0.9214
_exptl_absorpt_correction_T_min 0.8224
_exptl_absorpt_correction_type multi-scan
_exptl_absorpt_process_details 'MULABS (Spek, 2003; Blessing, 1995)'
_exptl_crystal_colour blue
_exptl_crystal_density_diffrn 1.426
_exptl_crystal_density_method 'not measured'
_exptl_crystal_description plate
_exptl_crystal_F_000 550
_exptl_crystal_size_max 0.22
_exptl_crystal_size_mid 0.18
_exptl_crystal_size_min 0.09
_refine_diff_density_max 0.470
_refine_diff_density_min -0.549
_refine_diff_density_rms 0.061
_refine_ls_extinction_method none
_refine_ls_goodness_of_fit_ref 0.932
_refine_ls_hydrogen_treatment mixed
_refine_ls_matrix_type full
_refine_ls_number_parameters 311
_refine_ls_number_reflns 4688
_refine_ls_number_restraints 0
_refine_ls_restrained_S_all 0.932
_refine_ls_R_factor_all 0.0609
_refine_ls_R_factor_gt 0.0385
_refine_ls_shift/su_max 0.001
_refine_ls_shift/su_mean 0.000
_refine_ls_structure_factor_coef Fsqd
_refine_ls_weighting_details 'calc w=1/[\s^2^(Fo^2^)+(0.0472P)^2^+0.0000P] where P=(Fo^2^+2Fc^2^)/3'
_refine_ls_weighting_scheme calc
_refine_ls_wR_factor_gt 0.0810
_refine_ls_wR_factor_ref 0.0881
_reflns_number_gt 3512
_reflns_number_total 4688
_reflns_threshold_expression >2sigma(I)
_cod_data_source_file ic100104t_si_002_09.cif
_cod_data_source_block wa866
_cod_depositor_comments
;
The following automatic conversions were performed:

'_symmetry_cell_setting' value 'Triclinic' changed to 'triclinic'
according to the built-in table from CIF Core dictionary named
'cif_core.dic' version 2.4.1 from 2010-06-29.

Automatic conversion script
Id: cif_fix_values 1646 2011-03-28 12:23:43Z adriana 
;
_cod_database_code 4315249

loop_
_symmetry_equiv_pos_as_xyz
'x, y, z'
'-x, -y, -z'

loop_
_atom_site_label
_atom_site_type_symbol
_atom_site_fract_x
_atom_site_fract_y
_atom_site_fract_z
_atom_site_U_iso_or_equiv
_atom_site_adp_type
_atom_site_occupancy
_atom_site_symmetry_multiplicity
_atom_site_calc_flag
_atom_site_refinement_flags
_atom_site_disorder_assembly
_atom_site_disorder_group
Co1 Co 0.69190(4) 0.01189(4) 0.78973(3) 0.02493(11) Uani 1 1 d . . .
Cl1 Cl 0.48480(8) -0.14837(7) 0.71679(5) 0.03173(17) Uani 1 1 d . . .
Cl2 Cl 0.91352(8) -0.06899(7) 0.84226(5) 0.03172(17) Uani 1 1 d . . .
N1 N 0.4130(2) 0.1759(2) 0.73066(15) 0.0223(5) Uani 1 1 d . . .
H1 H 0.459(4) 0.096(4) 0.733(2) 0.039(9) Uiso 1 1 d . . .
C1 C 0.2480(3) 0.1135(3) 0.6878(2) 0.0306(6) Uani 1 1 d . . .
H1A H 0.2340 0.0619 0.6233 0.046 Uiso 1 1 calc R . .
H1B H 0.1848 0.1868 0.6822 0.046 Uiso 1 1 calc R . .
H1C H 0.2181 0.0513 0.7299 0.046 Uiso 1 1 calc R . .
B1 B 0.4508(3) 0.2636(3) 0.8378(2) 0.0230(6) Uani 1 1 d . . .
B2 B 0.4829(4) 0.2642(3) 0.6602(2) 0.0254(6) Uani 1 1 d . . .
N11 N 0.5347(2) 0.1847(2) 0.91757(15) 0.0231(5) Uani 1 1 d . . .
N12 N 0.6534(2) 0.1153(2) 0.90762(15) 0.0244(5) Uani 1 1 d . . .
C13 C 0.7274(3) 0.0943(3) 0.99715(19) 0.0275(6) Uani 1 1 d . . .
H13 H 0.8140 0.0487 1.0117 0.033 Uiso 1 1 calc R . .
C14 C 0.6600(3) 0.1481(3) 1.06520(19) 0.0310(6) Uani 1 1 d . . .
H14 H 0.6895 0.1459 1.1331 0.037 Uiso 1 1 calc R . .
C15 C 0.5411(3) 0.2055(3) 1.01327(19) 0.0289(6) Uani 1 1 d . . .
H15 H 0.4740 0.2523 1.0401 0.035 Uiso 1 1 calc R . .
N21 N 0.6050(3) 0.1921(2) 0.62575(16) 0.0261(5) Uani 1 1 d . . .
N22 N 0.7138(3) 0.1340(2) 0.68850(16) 0.0272(5) Uani 1 1 d . . .
C23 C 0.8301(3) 0.1299(3) 0.6494(2) 0.0347(7) Uani 1 1 d . . .
H23 H 0.9205 0.0944 0.6772 0.042 Uiso 1 1 calc R . .
C24 C 0.8014(4) 0.1845(3) 0.5630(2) 0.0398(7) Uani 1 1 d . . .
H24 H 0.8654 0.1933 0.5216 0.048 Uiso 1 1 calc R . .
C25 C 0.6596(4) 0.2227(3) 0.5506(2) 0.0343(7) Uani 1 1 d . . .
H25 H 0.6078 0.2641 0.4978 0.041 Uiso 1 1 calc R . .
N31 N 0.5674(2) 0.3853(2) 0.82813(15) 0.0229(5) Uani 1 1 d . . .
N32 N 0.5716(3) 0.3930(2) 0.73576(16) 0.0261(5) Uani 1 1 d . . .
C33 C 0.6576(3) 0.5122(3) 0.7350(2) 0.0337(7) Uani 1 1 d . . .
H33 H 0.6787 0.5428 0.6793 0.040 Uiso 1 1 calc R . .
C34 C 0.7105(3) 0.5832(3) 0.8290(2) 0.0323(6) Uani 1 1 d . . .
H34 H 0.7739 0.6701 0.8501 0.039 Uiso 1 1 calc R . .
C35 C 0.6507(3) 0.4997(3) 0.8853(2) 0.0286(6) Uani 1 1 d . . .
H35 H 0.6662 0.5203 0.9533 0.034 Uiso 1 1 calc R . .
C41 C 0.3052(3) 0.3192(3) 0.86051(18) 0.0251(6) Uani 1 1 d . . .
C42 C 0.2031(3) 0.2384(3) 0.8974(2) 0.0319(6) Uani 1 1 d . . .
H42 H 0.2234 0.1500 0.9119 0.038 Uiso 1 1 calc R . .
C43 C 0.0736(3) 0.2847(3) 0.9132(2) 0.0382(7) Uani 1 1 d . . .
H43 H 0.0082 0.2287 0.9393 0.046 Uiso 1 1 calc R . .
C44 C 0.0397(4) 0.4111(4) 0.8913(2) 0.0421(8) Uani 1 1 d . . .
H44 H -0.0492 0.4420 0.9017 0.050 Uiso 1 1 calc R . .
C45 C 0.1360(4) 0.4934(3) 0.8537(2) 0.0388(7) Uani 1 1 d . . .
H45 H 0.1125 0.5803 0.8377 0.047 Uiso 1 1 calc R . .
C46 C 0.2677(3) 0.4479(3) 0.8394(2) 0.0295(6) Uani 1 1 d . . .
H46 H 0.3335 0.5058 0.8148 0.035 Uiso 1 1 calc R . .
C51 C 0.3580(3) 0.3049(3) 0.57194(19) 0.0287(6) Uani 1 1 d . . .
C52 C 0.2913(4) 0.2130(3) 0.4860(2) 0.0378(7) Uani 1 1 d . . .
H52 H 0.3275 0.1278 0.4777 0.045 Uiso 1 1 calc R . .
C53 C 0.1727(4) 0.2435(4) 0.4121(2) 0.0450(8) Uani 1 1 d . . .
H53 H 0.1292 0.1791 0.3546 0.054 Uiso 1 1 calc R . .
C54 C 0.1189(4) 0.3669(4) 0.4226(2) 0.0454(8) Uani 1 1 d . . .
H54 H 0.0375 0.3872 0.3729 0.054 Uiso 1 1 calc R . .
C55 C 0.1841(4) 0.4608(4) 0.5059(2) 0.0413(8) Uani 1 1 d . . .
H55 H 0.1485 0.5465 0.5128 0.050 Uiso 1 1 calc R . .
C56 C 0.3022(3) 0.4304(3) 0.5801(2) 0.0328(7) Uani 1 1 d . . .
H56 H 0.3453 0.4958 0.6370 0.039 Uiso 1 1 calc R . .

loop_
_atom_site_aniso_label
_atom_site_aniso_U_11
_atom_site_aniso_U_22
_atom_site_aniso_U_33
_atom_site_aniso_U_23
_atom_site_aniso_U_13
_atom_site_aniso_U_12
Co1 0.0262(2) 0.0270(2) 0.02405(19) 0.00695(15) 0.00894(15) 0.00675(15)
Cl1 0.0325(4) 0.0298(4) 0.0319(4) 0.0021(3) 0.0096(3) 0.0022(3)
Cl2 0.0267(3) 0.0318(4) 0.0356(4) 0.0064(3) 0.0048(3) 0.0082(3)
N1 0.0233(11) 0.0207(11) 0.0248(11) 0.0045(9) 0.0087(9) 0.0051(9)
C1 0.0280(15) 0.0299(15) 0.0309(14) 0.0013(12) 0.0068(12) -0.0007(12)
B1 0.0260(15) 0.0227(15) 0.0224(14) 0.0046(12) 0.0095(12) 0.0044(12)
B2 0.0308(16) 0.0258(16) 0.0245(15) 0.0068(12) 0.0131(13) 0.0083(13)
N11 0.0251(11) 0.0236(12) 0.0230(11) 0.0034(9) 0.0101(9) 0.0054(9)
N12 0.0253(12) 0.0261(12) 0.0244(11) 0.0075(9) 0.0084(9) 0.0069(10)
C13 0.0282(14) 0.0287(15) 0.0257(13) 0.0082(11) 0.0061(11) 0.0040(12)
C14 0.0395(17) 0.0344(16) 0.0195(13) 0.0053(12) 0.0087(12) 0.0049(13)
C15 0.0356(16) 0.0282(15) 0.0245(13) -0.0003(11) 0.0138(12) 0.0032(12)
N21 0.0294(12) 0.0278(12) 0.0243(11) 0.0085(9) 0.0094(10) 0.0081(10)
N22 0.0258(12) 0.0294(12) 0.0301(12) 0.0087(10) 0.0113(10) 0.0073(10)
C23 0.0297(15) 0.0362(17) 0.0453(17) 0.0121(14) 0.0192(13) 0.0078(13)
C24 0.0469(19) 0.0444(19) 0.0445(17) 0.0207(15) 0.0311(15) 0.0158(15)
C25 0.0458(18) 0.0389(17) 0.0301(15) 0.0171(13) 0.0219(13) 0.0160(14)
N31 0.0229(11) 0.0236(12) 0.0240(11) 0.0047(9) 0.0092(9) 0.0040(9)
N32 0.0293(12) 0.0255(12) 0.0263(12) 0.0062(9) 0.0124(10) 0.0031(10)
C33 0.0357(16) 0.0302(16) 0.0406(17) 0.0142(13) 0.0165(13) 0.0047(13)
C34 0.0288(15) 0.0253(15) 0.0433(17) 0.0066(13) 0.0116(13) 0.0019(12)
C35 0.0279(14) 0.0256(14) 0.0325(15) 0.0001(12) 0.0094(12) 0.0066(12)
C41 0.0249(14) 0.0266(14) 0.0231(13) -0.0007(11) 0.0072(11) 0.0042(11)
C42 0.0327(16) 0.0270(15) 0.0372(16) 0.0000(12) 0.0157(13) 0.0005(12)
C43 0.0258(15) 0.0469(19) 0.0414(17) -0.0046(14) 0.0160(13) -0.0011(14)
C44 0.0276(16) 0.052(2) 0.0445(18) -0.0079(15) 0.0110(14) 0.0103(15)
C45 0.0359(17) 0.0377(17) 0.0421(17) 0.0014(14) 0.0083(14) 0.0137(14)
C46 0.0279(14) 0.0310(15) 0.0316(14) 0.0049(12) 0.0105(12) 0.0070(12)
C51 0.0315(15) 0.0332(16) 0.0261(14) 0.0089(12) 0.0124(12) 0.0094(12)
C52 0.0452(18) 0.0431(18) 0.0271(15) 0.0065(13) 0.0091(13) 0.0160(15)
C53 0.0428(19) 0.065(2) 0.0273(16) 0.0093(15) 0.0071(14) 0.0123(17)
C54 0.0383(18) 0.069(2) 0.0385(18) 0.0289(17) 0.0131(14) 0.0204(17)
C55 0.0402(18) 0.0454(19) 0.051(2) 0.0264(16) 0.0221(15) 0.0196(15)
C56 0.0353(16) 0.0341(16) 0.0355(15) 0.0132(13) 0.0152(13) 0.0120(13)

loop_
_atom_type_symbol
_atom_type_description
_atom_type_scat_dispersion_real
_atom_type_scat_dispersion_imag
_atom_type_scat_source
C C 0.0033 0.0016 'International Tables Vol C Tables 4.2.6.8 and 6.1.1.4'
H H 0.0000 0.0000 'International Tables Vol C Tables 4.2.6.8 and 6.1.1.4'
B B 0.0013 0.0007 'International Tables Vol C Tables 4.2.6.8 and 6.1.1.4'
Cl Cl 0.1484 0.1585 'International Tables Vol C Tables 4.2.6.8 and 6.1.1.4'
Co Co 0.3494 0.9721 'International Tables Vol C Tables 4.2.6.8 and 6.1.1.4'
N N 0.0061 0.0033 'International Tables Vol C Tables 4.2.6.8 and 6.1.1.4'

loop_
_geom_angle_atom_site_label_1
_geom_angle_atom_site_label_2
_geom_angle_atom_site_label_3
_geom_angle
_geom_angle_site_symmetry_1
_geom_angle_site_symmetry_3
_geom_angle_publ_flag
N12 Co1 N22 112.78(9) . . ?
N12 Co1 Cl2 106.74(7) . . ?
N22 Co1 Cl2 108.02(7) . . ?
N12 Co1 Cl1 107.70(7) . . ?
N22 Co1 Cl1 105.79(7) . . ?
Cl2 Co1 Cl1 115.98(3) . . ?
C1 N1 B1 114.1(2) . . ?
C1 N1 B2 114.1(2) . . ?
B1 N1 B2 110.5(2) . . ?
C1 N1 H1 101(2) . . ?
B1 N1 H1 111(2) . . ?
B2 N1 H1 106(2) . . ?
N1 C1 H1A 109.5 . . ?
N1 C1 H1B 109.5 . . ?
H1A C1 H1B 109.5 . . ?
N1 C1 H1C 109.5 . . ?
H1A C1 H1C 109.5 . . ?
H1B C1 H1C 109.5 . . ?
N11 B1 N31 108.0(2) . . ?
N11 B1 C41 112.7(2) . . ?
N31 B1 C41 110.7(2) . . ?
N11 B1 N1 111.8(2) . . ?
N31 B1 N1 99.62(19) . . ?
C41 B1 N1 113.3(2) . . ?
N21 B2 N32 106.5(2) . . ?
N21 B2 C51 112.4(2) . . ?
N32 B2 C51 112.1(2) . . ?
N21 B2 N1 111.0(2) . . ?
N32 B2 N1 99.5(2) . . ?
C51 B2 N1 114.5(2) . . ?
C15 N11 N12 108.1(2) . . ?
C15 N11 B1 126.7(2) . . ?
N12 N11 B1 122.3(2) . . ?
C13 N12 N11 106.5(2) . . ?
C13 N12 Co1 120.09(18) . . ?
N11 N12 Co1 131.39(16) . . ?
N12 C13 C14 110.8(2) . . ?
N12 C13 H13 124.6 . . ?
C14 C13 H13 124.6 . . ?
C15 C14 C13 105.2(2) . . ?
C15 C14 H14 127.4 . . ?
C13 C14 H14 127.4 . . ?
N11 C15 C14 109.4(2) . . ?
N11 C15 H15 125.3 . . ?
C14 C15 H15 125.3 . . ?
C25 N21 N22 108.2(2) . . ?
C25 N21 B2 124.9(2) . . ?
N22 N21 B2 122.1(2) . . ?
C23 N22 N21 106.3(2) . . ?
C23 N22 Co1 119.87(19) . . ?
N21 N22 Co1 130.26(17) . . ?
N22 C23 C24 111.2(3) . . ?
N22 C23 H23 124.4 . . ?
C24 C23 H23 124.4 . . ?
C25 C24 C23 104.7(2) . . ?
C25 C24 H24 127.6 . . ?
C23 C24 H24 127.6 . . ?
N21 C25 C24 109.5(2) . . ?
N21 C25 H25 125.2 . . ?
C24 C25 H25 125.2 . . ?
C35 N31 N32 108.4(2) . . ?
C35 N31 B1 136.5(2) . . ?
N32 N31 B1 114.2(2) . . ?
C33 N32 N31 108.6(2) . . ?
C33 N32 B2 136.9(2) . . ?
N31 N32 B2 114.5(2) . . ?
N32 C33 C34 108.9(3) . . ?
N32 C33 H33 125.6 . . ?
C34 C33 H33 125.6 . . ?
C33 C34 C35 105.1(3) . . ?
C33 C34 H34 127.4 . . ?
C35 C34 H34 127.4 . . ?
N31 C35 C34 109.0(2) . . ?
N31 C35 H35 125.5 . . ?
C34 C35 H35 125.5 . . ?
C46 C41 C42 116.3(2) . . ?
C46 C41 B1 121.6(2) . . ?
C42 C41 B1 122.0(2) . . ?
C43 C42 C41 121.8(3) . . ?
C43 C42 H42 119.1 . . ?
C41 C42 H42 119.1 . . ?
C44 C43 C42 120.4(3) . . ?
C44 C43 H43 119.8 . . ?
C42 C43 H43 119.8 . . ?
C43 C44 C45 119.7(3) . . ?
C43 C44 H44 120.1 . . ?
C45 C44 H44 120.1 . . ?
C44 C45 C46 119.9(3) . . ?
C44 C45 H45 120.1 . . ?
C46 C45 H45 120.1 . . ?
C45 C46 C41 121.8(3) . . ?
C45 C46 H46 119.1 . . ?
C41 C46 H46 119.1 . . ?
C52 C51 C56 116.9(3) . . ?
C52 C51 B2 121.5(3) . . ?
C56 C51 B2 121.4(3) . . ?
C51 C52 C53 121.7(3) . . ?
C51 C52 H52 119.2 . . ?
C53 C52 H52 119.2 . . ?
C54 C53 C52 120.1(3) . . ?
C54 C53 H53 120.0 . . ?
C52 C53 H53 120.0 . . ?
C53 C54 C55 119.6(3) . . ?
C53 C54 H54 120.2 . . ?
C55 C54 H54 120.2 . . ?
C54 C55 C56 120.5(3) . . ?
C54 C55 H55 119.8 . . ?
C56 C55 H55 119.8 . . ?
C55 C56 C51 121.2(3) . . ?
C55 C56 H56 119.4 . . ?
C51 C56 H56 119.4 . . ?

loop_
_geom_bond_atom_site_label_1
_geom_bond_atom_site_label_2
_geom_bond_distance
_geom_bond_site_symmetry_2
_geom_bond_publ_flag
Co1 N12 2.024(2) . ?
Co1 N22 2.035(2) . ?
Co1 Cl2 2.2568(8) . ?
Co1 Cl1 2.2639(8) . ?
N1 C1 1.508(4) . ?
N1 B1 1.617(4) . ?
N1 B2 1.623(4) . ?
N1 H1 0.94(4) . ?
C1 H1A 0.9800 . ?
C1 H1B 0.9800 . ?
C1 H1C 0.9800 . ?
B1 N11 1.553(4) . ?
B1 N31 1.562(4) . ?
B1 C41 1.607(4) . ?
B2 N21 1.559(4) . ?
B2 N32 1.568(4) . ?
B2 C51 1.601(4) . ?
N11 C15 1.361(3) . ?
N11 N12 1.388(3) . ?
N12 C13 1.346(3) . ?
C13 C14 1.387(4) . ?
C13 H13 0.9500 . ?
C14 C15 1.376(4) . ?
C14 H14 0.9500 . ?
C15 H15 0.9500 . ?
N21 C25 1.362(3) . ?
N21 N22 1.389(3) . ?
N22 C23 1.341(4) . ?
C23 C24 1.391(4) . ?
C23 H23 0.9500 . ?
C24 C25 1.375(4) . ?
C24 H24 0.9500 . ?
C25 H25 0.9500 . ?
N31 C35 1.344(4) . ?
N31 N32 1.357(3) . ?
N32 C33 1.345(4) . ?
C33 C34 1.391(4) . ?
C33 H33 0.9500 . ?
C34 C35 1.391(4) . ?
C34 H34 0.9500 . ?
C35 H35 0.9500 . ?
C41 C46 1.404(4) . ?
C41 C42 1.414(4) . ?
C42 C43 1.392(4) . ?
C42 H42 0.9500 . ?
C43 C44 1.376(5) . ?
C43 H43 0.9500 . ?
C44 C45 1.391(5) . ?
C44 H44 0.9500 . ?
C45 C46 1.401(4) . ?
C45 H45 0.9500 . ?
C46 H46 0.9500 . ?
C51 C52 1.400(4) . ?
C51 C56 1.404(4) . ?
C52 C53 1.401(4) . ?
C52 H52 0.9500 . ?
C53 C54 1.378(5) . ?
C53 H53 0.9500 . ?
C54 C55 1.382(5) . ?
C54 H54 0.9500 . ?
C55 C56 1.399(4) . ?
C55 H55 0.9500 . ?
C56 H56 0.9500 . ?

loop_
_geom_hbond_atom_site_label_D
_geom_hbond_atom_site_label_H
_geom_hbond_atom_site_label_A
_geom_hbond_distance_DH
_geom_hbond_distance_HA
_geom_hbond_distance_DA
_geom_hbond_angle_DHA
_geom_hbond_site_symmetry_A
N1 H1 Cl1 0.94(4) 2.45(4) 3.348(2) 160(3) .

loop_
_geom_torsion_atom_site_label_1
_geom_torsion_atom_site_label_2
_geom_torsion_atom_site_label_3
_geom_torsion_atom_site_label_4
_geom_torsion
_geom_torsion_site_symmetry_1
_geom_torsion_site_symmetry_2
_geom_torsion_site_symmetry_3
_geom_torsion_site_symmetry_4
_geom_torsion_publ_flag
C1 N1 B1 N11 105.2(3) . . . . ?
B2 N1 B1 N11 -124.6(2) . . . . ?
C1 N1 B1 N31 -140.9(2) . . . . ?
B2 N1 B1 N31 -10.7(3) . . . . ?
C1 N1 B1 C41 -23.4(3) . . . . ?
B2 N1 B1 C41 106.9(2) . . . . ?
C1 N1 B2 N21 -112.4(3) . . . . ?
B1 N1 B2 N21 117.3(2) . . . . ?
C1 N1 B2 N32 135.7(2) . . . . ?
B1 N1 B2 N32 5.5(3) . . . . ?
C1 N1 B2 C51 16.0(3) . . . . ?
B1 N1 B2 C51 -114.2(2) . . . . ?
N31 B1 N11 C15 93.6(3) . . . . ?
C41 B1 N11 C15 -29.0(4) . . . . ?
N1 B1 N11 C15 -157.9(2) . . . . ?
N31 B1 N11 N12 -64.6(3) . . . . ?
C41 B1 N11 N12 172.9(2) . . . . ?
N1 B1 N11 N12 44.0(3) . . . . ?
C15 N11 N12 C13 0.8(3) . . . . ?
B1 N11 N12 C13 162.4(2) . . . . ?
C15 N11 N12 Co1 164.28(19) . . . . ?
B1 N11 N12 Co1 -34.0(3) . . . . ?
N22 Co1 N12 C13 -136.5(2) . . . . ?
Cl2 Co1 N12 C13 -18.0(2) . . . . ?
Cl1 Co1 N12 C13 107.2(2) . . . . ?
N22 Co1 N12 N11 61.8(2) . . . . ?
Cl2 Co1 N12 N11 -179.7(2) . . . . ?
Cl1 Co1 N12 N11 -54.5(2) . . . . ?
N11 N12 C13 C14 0.0(3) . . . . ?
Co1 N12 C13 C14 -165.75(19) . . . . ?
N12 C13 C14 C15 -0.8(3) . . . . ?
N12 N11 C15 C14 -1.3(3) . . . . ?
B1 N11 C15 C14 -161.9(3) . . . . ?
C13 C14 C15 N11 1.2(3) . . . . ?
N32 B2 N21 C25 -87.9(3) . . . . ?
C51 B2 N21 C25 35.2(4) . . . . ?
N1 B2 N21 C25 164.7(3) . . . . ?
N32 B2 N21 N22 64.4(3) . . . . ?
C51 B2 N21 N22 -172.5(2) . . . . ?
N1 B2 N21 N22 -42.9(3) . . . . ?
C25 N21 N22 C23 -0.5(3) . . . . ?
B2 N21 N22 C23 -156.9(3) . . . . ?
C25 N21 N22 Co1 -158.7(2) . . . . ?
B2 N21 N22 Co1 44.9(3) . . . . ?
N12 Co1 N22 C23 132.2(2) . . . . ?
Cl2 Co1 N22 C23 14.5(2) . . . . ?
Cl1 Co1 N22 C23 -110.3(2) . . . . ?
N12 Co1 N22 N21 -72.1(2) . . . . ?
Cl2 Co1 N22 N21 170.2(2) . . . . ?
Cl1 Co1 N22 N21 45.4(2) . . . . ?
N21 N22 C23 C24 0.3(3) . . . . ?
Co1 N22 C23 C24 161.2(2) . . . . ?
N22 C23 C24 C25 0.0(4) . . . . ?
N22 N21 C25 C24 0.5(3) . . . . ?
B2 N21 C25 C24 156.1(3) . . . . ?
C23 C24 C25 N21 -0.3(4) . . . . ?
N11 B1 N31 C35 -63.1(4) . . . . ?
C41 B1 N31 C35 60.7(4) . . . . ?
N1 B1 N31 C35 -179.8(3) . . . . ?
N11 B1 N31 N32 129.9(2) . . . . ?
C41 B1 N31 N32 -106.3(2) . . . . ?
N1 B1 N31 N32 13.2(3) . . . . ?
C35 N31 N32 C33 0.1(3) . . . . ?
B1 N31 N32 C33 170.7(2) . . . . ?
C35 N31 N32 B2 178.3(2) . . . . ?
B1 N31 N32 B2 -11.1(3) . . . . ?
N21 B2 N32 C33 65.3(4) . . . . ?
C51 B2 N32 C33 -57.9(4) . . . . ?
N1 B2 N32 C33 -179.4(3) . . . . ?
N21 B2 N32 N31 -112.3(2) . . . . ?
C51 B2 N32 N31 124.5(2) . . . . ?
N1 B2 N32 N31 3.1(3) . . . . ?
N31 N32 C33 C34 0.1(3) . . . . ?
B2 N32 C33 C34 -177.6(3) . . . . ?
N32 C33 C34 C35 -0.2(3) . . . . ?
N32 N31 C35 C34 -0.2(3) . . . . ?
B1 N31 C35 C34 -167.7(3) . . . . ?
C33 C34 C35 N31 0.2(3) . . . . ?
N11 B1 C41 C46 141.7(3) . . . . ?
N31 B1 C41 C46 20.7(3) . . . . ?
N1 B1 C41 C46 -90.2(3) . . . . ?
N11 B1 C41 C42 -42.0(4) . . . . ?
N31 B1 C41 C42 -163.0(2) . . . . ?
N1 B1 C41 C42 86.1(3) . . . . ?
C46 C41 C42 C43 -0.8(4) . . . . ?
B1 C41 C42 C43 -177.3(3) . . . . ?
C41 C42 C43 C44 1.2(5) . . . . ?
C42 C43 C44 C45 -0.4(5) . . . . ?
C43 C44 C45 C46 -0.7(5) . . . . ?
C44 C45 C46 C41 1.1(5) . . . . ?
C42 C41 C46 C45 -0.3(4) . . . . ?
B1 C41 C46 C45 176.1(3) . . . . ?
N21 B2 C51 C52 45.0(4) . . . . ?
N32 B2 C51 C52 164.8(3) . . . . ?
N1 B2 C51 C52 -82.8(3) . . . . ?
N21 B2 C51 C56 -139.9(3) . . . . ?
N32 B2 C51 C56 -20.1(4) . . . . ?
N1 B2 C51 C56 92.3(3) . . . . ?
C56 C51 C52 C53 -1.0(4) . . . . ?
B2 C51 C52 C53 174.3(3) . . . . ?
C51 C52 C53 C54 0.2(5) . . . . ?
C52 C53 C54 C55 0.9(5) . . . . ?
C53 C54 C55 C56 -1.1(5) . . . . ?
C54 C55 C56 C51 0.4(5) . . . . ?
C52 C51 C56 C55 0.7(4) . . . . ?
B2 C51 C56 C55 -174.6(3) . . . . ?
